data_8100596
loop_
_publ_author_name
'Friedrich, H. A.'
'K\"ohler, J.'

_publ_section_title
;
Refinement of the crystal structure of triplatinum heptaindium, Pt~3~In~7~
;
_journal_issue 1
_journal_name_full 'Zeitschrift f\"ur Kristallographie - New Crystal Structures'
_journal_page_first 24
_journal_page_last 24
_journal_volume 217
_journal_year 2002
_chemical_formula_structural 'Pt3 In7'
_chemical_formula_sum 'In7 Pt3'
_chemical_formula_weight 1389.01
_chemical_melting_point 'dec. ca. 900oC'
_chemical_name_common triplatinum-heptaindium
_space_group_IT_number 229
_symmetry_cell_setting cubic
_symmetry_space_group_name_Hall '-I 4 2 3'
_symmetry_space_group_name_H-M 'I m -3 m'
_cell_angle_alpha 90.00
_cell_angle_beta 90.00
_cell_angle_gamma 90.00
_cell_formula_units_Z 4
_cell_length_a 9.4274(4)
_cell_length_b 9.4274(4)
_cell_length_c 9.4274(4)
_cell_measurement_temperature 293(2)
_cell_volume 837.87(6)
_diffrn_ambient_temperature 293(2)
_exptl_crystal_density_diffrn 11.011
_cod_database_code 8100596

loop_
_symmetry_equiv_pos_as_xyz
'x, y, z'
'-x, -y, z'
'-x, y, -z'
'x, -y, -z'
'z, x, y'
'z, -x, -y'
'-z, -x, y'
'-z, x, -y'
'y, z, x'
'-y, z, -x'
'y, -z, -x'
'-y, -z, x'
'y, x, -z'
'-y, -x, -z'
'y, -x, z'
'-y, x, z'
'x, z, -y'
'-x, z, y'
'-x, -z, -y'
'x, -z, y'
'z, y, -x'
'z, -y, x'
'-z, y, x'
'-z, -y, -x'
'x+1/2, y+1/2, z+1/2'
'-x+1/2, -y+1/2, z+1/2'
'-x+1/2, y+1/2, -z+1/2'
'x+1/2, -y+1/2, -z+1/2'
'z+1/2, x+1/2, y+1/2'
'z+1/2, -x+1/2, -y+1/2'
'-z+1/2, -x+1/2, y+1/2'
'-z+1/2, x+1/2, -y+1/2'
'y+1/2, z+1/2, x+1/2'
'-y+1/2, z+1/2, -x+1/2'
'y+1/2, -z+1/2, -x+1/2'
'-y+1/2, -z+1/2, x+1/2'
'y+1/2, x+1/2, -z+1/2'
'-y+1/2, -x+1/2, -z+1/2'
'y+1/2, -x+1/2, z+1/2'
'-y+1/2, x+1/2, z+1/2'
'x+1/2, z+1/2, -y+1/2'
'-x+1/2, z+1/2, y+1/2'
'-x+1/2, -z+1/2, -y+1/2'
'x+1/2, -z+1/2, y+1/2'
'z+1/2, y+1/2, -x+1/2'
'z+1/2, -y+1/2, x+1/2'
'-z+1/2, y+1/2, x+1/2'
'-z+1/2, -y+1/2, -x+1/2'
'-x, -y, -z'
'x, y, -z'
'x, -y, z'
'-x, y, z'
'-z, -x, -y'
'-z, x, y'
'z, x, -y'
'z, -x, y'
'-y, -z, -x'
'y, -z, x'
'-y, z, x'
'y, z, -x'
'-y, -x, z'
'y, x, z'
'-y, x, -z'
'y, -x, -z'
'-x, -z, y'
'x, -z, -y'
'x, z, y'
'-x, z, -y'
'-z, -y, x'
'-z, y, -x'
'z, -y, -x'
'z, y, x'
'-x+1/2, -y+1/2, -z+1/2'
'x+1/2, y+1/2, -z+1/2'
'x+1/2, -y+1/2, z+1/2'
'-x+1/2, y+1/2, z+1/2'
'-z+1/2, -x+1/2, -y+1/2'
'-z+1/2, x+1/2, y+1/2'
'z+1/2, x+1/2, -y+1/2'
'z+1/2, -x+1/2, y+1/2'
'-y+1/2, -z+1/2, -x+1/2'
'y+1/2, -z+1/2, x+1/2'
'-y+1/2, z+1/2, x+1/2'
'y+1/2, z+1/2, -x+1/2'
'-y+1/2, -x+1/2, z+1/2'
'y+1/2, x+1/2, z+1/2'
'-y+1/2, x+1/2, -z+1/2'
'y+1/2, -x+1/2, -z+1/2'
'-x+1/2, -z+1/2, y+1/2'
'x+1/2, -z+1/2, -y+1/2'
'x+1/2, z+1/2, y+1/2'
'-x+1/2, z+1/2, -y+1/2'
'-z+1/2, -y+1/2, x+1/2'
'-z+1/2, y+1/2, -x+1/2'
'z+1/2, -y+1/2, -x+1/2'
'z+1/2, y+1/2, x+1/2'

loop_
_atom_site_label
_atom_site_type_symbol
_atom_site_fract_x
_atom_site_fract_y
_atom_site_fract_z
_atom_site_U_iso_or_equiv
_atom_site_adp_type
_atom_site_occupancy
_atom_site_symmetry_multiplicity
_atom_site_Wyckoff_symbol
_atom_site_calc_flag
_atom_site_refinement_flags
_atom_site_disorder_assembly
_atom_site_disorder_group
Pt1 Pt 0.0000 0.34622(6) 0.0000 0.0032(3) Uani 1 12 e d S . .
In1 In 0.0000 0.5000 0.2500 0.0075(3) Uani 1 12 d d S . .
In2 In 0.16271(6) 0.16271(6) 0.16271(6) 0.0055(3) Uani 1 16 f d S . .

loop_
_atom_site_aniso_label
_atom_site_aniso_U_11
_atom_site_aniso_U_22
_atom_site_aniso_U_33
_atom_site_aniso_U_23
_atom_site_aniso_U_13
_atom_site_aniso_U_12
Pt1 0.0034(3) 0.0029(3) 0.0034(3) 0.000 0.000 0.000
In1 0.0103(4) 0.0103(4) 0.0019(5) 0.000 0.000 0.000
In2 0.0055(3) 0.0055(3) 0.0055(3) 0.00096(18) 0.00096(18) 0.00096(18)

loop_
_geom_bond_atom_site_label_1
_geom_bond_atom_site_label_2
_geom_bond_distance
_geom_bond_site_symmetry_2
_geom_bond_publ_flag
Pt1 In1 2.7670(3) . ?
Pt1 In1 2.7670(3) 77 ?
Pt1 In1 2.7670(3) 29_454 ?
Pt1 In1 2.7670(3) 49_565 ?
Pt1 In2 2.7747(4) 3 ?
Pt1 In2 2.7747(4) 50 ?
Pt1 In2 2.7747(4) 52 ?
Pt1 In2 2.7747(4) . ?
Pt1 Pt1 2.8994(11) 49_565 ?
In2 Pt1 2.7747(4) 9 ?
In2 Pt1 2.7747(4) 5 ?
In2 In2 2.8506(18) 73 ?
In2 In2 3.0679(11) 51 ?
In2 In2 3.0679(11) 52 ?
In2 In2 3.0679(11) 50 ?
In1 Pt1 2.7670(3) 81 ?
In1 Pt1 2.7670(3) 33_455 ?
In1 Pt1 2.7670(3) 49_565 ?
In1 In1 3.33309(14) 33_455 ?
In1 In1 3.33309(14) 29_454 ?
In1 In1 3.33309(14) 81 ?
In1 In1 3.33309(14) 77 ?
